data_7703746
loop_
_publ_author_name
'Pham, Son Q. T.'
'Assadawi, Nawal'
'Wells, Jadon'
'Sophocleous, Reece A.'
'Davis, Kimberley J.'
'Yu, Haibo'
'Sluyter, Ronald'
'Dillon, Carolyn T.'
'Kelso, Celine'
'Beck, Jennifer L.'
'Willis, Anthony C.'
'Richardson, Christopher'
'Ralph, Stephen F.'

_publ_section_title
;
 A new class of quadruplex DNA-binding nickel Schiff base complexes.
;
_journal_issue 15
_journal_name_full 'Dalton transactions (Cambridge, England : 2003)'
_journal_page_first 4843
_journal_page_last 4860
_journal_paper_doi 10.1039/d0dt00319k
_journal_volume 49
_journal_year 2020
_chemical_compound_source ' from U of Wollongong'
_chemical_formula_moiety 'C56 H74 N6 Ni O6'
_chemical_formula_sum 'C56 H74 N6 Ni O6'
_chemical_formula_weight 985.95
_space_group_IT_number 2
_space_group_name_Hall '-P 1'
_space_group_name_H-M_alt 'P -1'
_symmetry_cell_setting triclinic
_symmetry_space_group_name_Hall '-P 1'
_symmetry_space_group_name_H-M 'P -1'
_atom_sites_solution_hydrogens difmap
_atom_sites_solution_primary direct
_audit_block_doi 10.5517/ccdc.csd.cc2099bz
_audit_creation_date 17-01-16
_audit_creation_method CRYSTALS_ver_14.40
_audit_update_record
;
2018-07-16 deposited with the CCDC.	2020-03-16 downloaded from the CCDC.
;
_cell_angle_alpha 88.093(3)
_cell_angle_beta 83.802(4)
_cell_angle_gamma 70.576(4)
_cell_formula_units_Z 2
_cell_length_a 10.5477(5)
_cell_length_b 15.4745(6)
_cell_length_c 16.5986(8)
_cell_measurement_reflns_used 5970
_cell_measurement_temperature 150
_cell_measurement_theta_max 73
_cell_measurement_theta_min 3
_cell_volume 2540.1(2)
_computing_cell_refinement 'CrysAlisPro 1.171.38.43 (Rigaku OD, 2016)'
_computing_data_collection 'CrysAlisPro 1.171.38.43 (Rigaku OD, 2016)'
_computing_data_reduction 'CrysAlisPro 1.171.38.43 (Rigaku OD, 2016)'
_computing_molecular_graphics 'PLATON (Spek, 2008)'
_computing_publication_material 'CRYSTALS (Betteridge et al., 2003)'
_computing_structure_refinement 'CRYSTALS (Betteridge et al., 2003)'
_computing_structure_solution 'SIR92 (Altomare et al., 1994)'
_diffrn_ambient_environment N~2~
_diffrn_ambient_temperature 150
_diffrn_detector 'CCD plate'
_diffrn_detector_type EosS2
_diffrn_measured_fraction_theta_full 0.980
_diffrn_measured_fraction_theta_max 0.968
_diffrn_measurement_device 'four-circle diffractometer'
_diffrn_measurement_device_type 'SuperNova, Dual, Cu at zero, EosS2'
_diffrn_measurement_method '\w scans'
_diffrn_radiation_monochromator mirror
_diffrn_radiation_probe x-ray
_diffrn_radiation_type 'Cu K\a'
_diffrn_radiation_wavelength 1.54184
_diffrn_reflns_av_R_equivalents 0.054
_diffrn_reflns_av_sigmaI/netI 0.0854
_diffrn_reflns_limit_h_max 11
_diffrn_reflns_limit_h_min -12
_diffrn_reflns_limit_k_max 18
_diffrn_reflns_limit_k_min -19
_diffrn_reflns_limit_l_max 20
_diffrn_reflns_limit_l_min -20
_diffrn_reflns_number 28016
_diffrn_reflns_theta_full 72.699
_diffrn_reflns_theta_max 73.893
_diffrn_reflns_theta_min 3.028
_diffrn_source 'micro-focus sealed X-ray tube'
_diffrn_source_type 'SuperNova (Cu) X-ray Source'
_diffrn_standards_number 0
_exptl_absorpt_coefficient_mu 1.000
_exptl_absorpt_correction_T_max 0.98
_exptl_absorpt_correction_T_min 0.67
_exptl_absorpt_correction_type multi-scan
_exptl_absorpt_process_details
;
CrysAlisPro version 1.171.38.43 (Rigaku Oxford Diffraction, 2016)
(Release 29 April 2016; compiled 27 May 2016,16:53)
Empirical absorption correction using spherical harmonics,
 implemented in SCALE3 ABSPACK scaling algorithm.
;
_exptl_crystal_colour orange
_exptl_crystal_density_diffrn 1.289
_exptl_crystal_density_method 'not measured'
_exptl_crystal_description plate
_exptl_crystal_F_000 1056
_exptl_crystal_size_max 0.298
_exptl_crystal_size_mid 0.195
_exptl_crystal_size_min 0.025
_refine_diff_density_max 0.77
_refine_diff_density_min -0.63
_refine_ls_extinction_method None
_refine_ls_goodness_of_fit_ref 0.9641
_refine_ls_hydrogen_treatment constr
_refine_ls_matrix_type full
_refine_ls_number_parameters 622
_refine_ls_number_reflns 9967
_refine_ls_number_restraints 0
_refine_ls_R_factor_all 0.0910
_refine_ls_R_factor_gt 0.0638
_refine_ls_shift/su_max 0.0021065
_refine_ls_shift/su_mean 0.0003594
_refine_ls_structure_factor_coef Fsqd
_refine_ls_weighting_details
;
 Method= Modified Sheldrick 
 w=1/[\s^2^(F^2^) + ( 0.07P)^2^ + 2.40P] 
 ,where P=(max(Fo^2^,0) + 2Fc^2^)/3 
;
_refine_ls_weighting_scheme calc
_refine_ls_wR_factor_all 0.1766
_refine_ls_wR_factor_gt 0.1534
_refine_ls_wR_factor_ref 0.1766
_reflns_limit_h_max 12
_reflns_limit_h_min -12
_reflns_limit_k_max 19
_reflns_limit_k_min -19
_reflns_limit_l_max 20
_reflns_limit_l_min 0
_reflns_number_gt 6999
_reflns_number_total 9968
_reflns_threshold_expression I>2.0\s(I)
_oxford_diffrn_Wilson_B_factor 3.49
_oxford_diffrn_Wilson_scale 0.20
_oxford_refine_ls_r_factor_ref 0.0910
_oxford_refine_ls_scale 2.39(2)
_oxford_reflns_number_all 9967
_oxford_reflns_threshold_expression_ref I>-10.0\s(I)
_oxford_structure_analysis_title 'Z:\ral1701ESNQ\Tony_ral1701ESNQ_ At 11:48 on'
_cod_data_source_file d0dt00319k2.cif
_cod_data_source_block ral1701ESNQ
_cod_depositor_comments 'Adding full bibliography for 7703742--7703750.cif.'
_cod_original_sg_symbol_Hall '-P 1 '
_cod_original_sg_symbol_H-M 'P -1 '
_cod_database_code 7703746
_oxdiff_exptl_absorpt_empirical_details
;
Empirical correction (ABSPACK) includes:
- Absorption correction using spherical harmonics
- Frame scaling
;

loop_
_symmetry_equiv_pos_as_xyz
x,y,z
-x,-y,-z

loop_
_atom_site_label
_atom_site_type_symbol
_atom_site_fract_x
_atom_site_fract_y
_atom_site_fract_z
_atom_site_U_iso_or_equiv
_atom_site_occupancy
_atom_site_adp_type
_atom_site_refinement_flags_posn
_atom_site_refinement_flags_adp
_atom_site_refinement_flags_occupancy
_atom_site_disorder_assembly
_atom_site_disorder_group
_atom_site_attached_hydrogens
Ni1 Ni 0.64393(5) 0.53648(3) 0.54137(3) 0.0388 1.0000 Uani . . . . . .
O1 O 0.6467(2) 0.51260(15) 0.64949(14) 0.0472 1.0000 Uani . . . . . .
O2 O 0.4912(2) 0.63208(14) 0.57319(13) 0.0413 1.0000 Uani . . . . . .
O3 O 0.7959(2) 0.38136(15) 0.89836(14) 0.0505 1.0000 Uani . . . . . .
O4 O 1.3332(2) 0.09313(15) 0.42262(16) 0.0505 1.0000 Uani . . . . . .
O5 O 0.6937(3) 0.69432(18) 0.06692(15) 0.0570 1.0000 Uani . . . . . .
O6 O 0.1508(2) 0.92365(14) 0.57063(15) 0.0462 1.0000 Uani . . . . . .
N1 N 0.8005(3) 0.43974(16) 0.51189(16) 0.0387 1.0000 Uani . . . . . .
N2 N 0.6351(3) 0.56497(16) 0.43254(16) 0.0381 1.0000 Uani . . . . . .
N3 N 0.6690(3) 0.38003(19) 1.07504(18) 0.0491 1.0000 Uani . . . . . .
N4 N 1.6020(3) 0.00762(18) 0.2947(2) 0.0492 1.0000 Uani . . . . . .
N5 N 0.7455(3) 0.6812(2) -0.11857(19) 0.0562 1.0000 Uani . . . . . .
N6 N -0.0408(3) 1.00940(19) 0.7652(2) 0.0526 1.0000 Uani . . . . . .
C1 C 0.7366(3) 0.4489(2) 0.6862(2) 0.0399 1.0000 Uani . . . . . .
C2 C 0.7184(3) 0.4492(2) 0.7714(2) 0.0443 1.0000 Uani . . . . . .
C3 C 0.8064(3) 0.3844(2) 0.8163(2) 0.0425 1.0000 Uani . . . . . .
C4 C 0.9176(3) 0.3160(2) 0.7760(2) 0.0471 1.0000 Uani . . . . . .
C5 C 0.9384(3) 0.3157(2) 0.6943(2) 0.0431 1.0000 Uani . . . . . .
C6 C 0.8508(3) 0.38204(19) 0.6455(2) 0.0379 1.0000 Uani . . . . . .
C7 C 0.8787(3) 0.38000(19) 0.5588(2) 0.0381 1.0000 Uani . . . . . .
C8 C 0.8396(3) 0.4358(2) 0.4239(2) 0.0448 1.0000 Uani . . . . . .
C9 C 0.7138(3) 0.4834(2) 0.3831(2) 0.0428 1.0000 Uani . . . . . .
C10 C 0.5669(3) 0.6425(2) 0.3999(2) 0.0381 1.0000 Uani . . . . . .
C11 C 0.4681(3) 0.71544(19) 0.44777(19) 0.0377 1.0000 Uani . . . . . .
C12 C 0.4015(3) 0.8010(2) 0.4117(2) 0.0413 1.0000 Uani . . . . . .
C13 C 0.2985(3) 0.8682(2) 0.4538(2) 0.0440 1.0000 Uani . . . . . .
C14 C 0.2574(3) 0.8537(2) 0.5342(2) 0.0405 1.0000 Uani . . . . . .
C15 C 0.3217(3) 0.7732(2) 0.5732(2) 0.0406 1.0000 Uani . . . . . .
C16 C 0.4306(3) 0.70381(19) 0.5302(2) 0.0374 1.0000 Uani . . . . . .
C17 C 0.6923(4) 0.4551(2) 0.9416(2) 0.0505 1.0000 Uani . . . . . .
C18 C 0.7147(4) 0.4486(2) 1.0301(2) 0.0526 1.0000 Uani . . . . . .
C19 C 0.6440(4) 0.4013(2) 1.1614(2) 0.0525 1.0000 Uani . . . . . .
C20 C 0.5818(4) 0.3365(3) 1.2077(2) 0.0583 1.0000 Uani . . . . . .
C21 C 0.6776(5) 0.2378(3) 1.1952(2) 0.0628 1.0000 Uani . . . . . .
C22 C 0.7159(5) 0.2162(2) 1.1059(2) 0.0624 1.0000 Uani . . . . . .
C23 C 0.7684(4) 0.2875(2) 1.0627(2) 0.0597 1.0000 Uani . . . . . .
C24 C 1.0020(3) 0.30637(19) 0.5221(2) 0.0378 1.0000 Uani . . . . . .
C25 C 0.9984(3) 0.2177(2) 0.5156(2) 0.0424 1.0000 Uani . . . . . .
C26 C 1.1113(3) 0.1487(2) 0.4823(2) 0.0454 1.0000 Uani . . . . . .
C27 C 1.2291(3) 0.1662(2) 0.4562(2) 0.0412 1.0000 Uani . . . . . .
C28 C 1.2354(3) 0.2541(2) 0.4646(2) 0.0432 1.0000 Uani . . . . . .
C29 C 1.1208(3) 0.3233(2) 0.4973(2) 0.0438 1.0000 Uani . . . . . .
C30 C 1.4645(3) 0.1029(2) 0.4118(2) 0.0506 1.0000 Uani . . . . . .
C31 C 1.5672(4) 0.0113(2) 0.3816(2) 0.0525 1.0000 Uani . . . . . .
C32 C 1.7103(4) -0.0786(2) 0.2716(3) 0.0607 1.0000 Uani . . . . . .
C33 C 1.7553(5) -0.0822(3) 0.1819(3) 0.0753 1.0000 Uani . . . . . .
C34 C 1.6387(5) -0.0691(3) 0.1325(3) 0.0714 1.0000 Uani . . . . . .
C35 C 1.5233(5) 0.0185(3) 0.1601(3) 0.0647 1.0000 Uani . . . . . .
C36 C 1.4863(4) 0.0169(2) 0.2506(2) 0.0555 1.0000 Uani . . . . . .
C37 C 0.5941(3) 0.6568(2) 0.3112(2) 0.0402 1.0000 Uani . . . . . .
C38 C 0.7229(3) 0.6561(2) 0.2794(2) 0.0457 1.0000 Uani . . . . . .
C39 C 0.7521(4) 0.6677(2) 0.1983(2) 0.0465 1.0000 Uani . . . . . .
C40 C 0.6530(4) 0.6816(2) 0.1465(2) 0.0450 1.0000 Uani . . . . . .
C41 C 0.5250(4) 0.6823(2) 0.1757(2) 0.0476 1.0000 Uani . . . . . .
C42 C 0.4960(3) 0.6699(2) 0.2584(2) 0.0435 1.0000 Uani . . . . . .
C43 C 0.5951(4) 0.7235(3) 0.0122(2) 0.0575 1.0000 Uani . . . . . .
C44 C 0.6580(4) 0.7545(3) -0.0651(2) 0.0609 1.0000 Uani . . . . . .
C45 C 0.8752(4) 0.6354(3) -0.0883(3) 0.0622 1.0000 Uani . . . . . .
C46 C 0.9617(4) 0.5571(3) -0.1443(3) 0.0689 1.0000 Uani . . . . . .
C47 C 0.9809(5) 0.5894(4) -0.2291(3) 0.0818 1.0000 Uani . . . . . .
C48 C 0.8463(5) 0.6448(4) -0.2597(3) 0.0782 1.0000 Uani . . . . . .
C49 C 0.7638(5) 0.7189(3) -0.1998(2) 0.0680 1.0000 Uani . . . . . .
C50 C 0.1113(3) 0.9135(2) 0.6543(2) 0.0483 1.0000 Uani . . . . . .
C51 C -0.0140(4) 0.9956(2) 0.6783(2) 0.0543 1.0000 Uani . . . . . .
C52 C -0.1456(5) 1.0987(3) 0.7840(3) 0.0711 1.0000 Uani . . . . . .
C53 C -0.1656(5) 1.1181(3) 0.8740(3) 0.0767 1.0000 Uani . . . . . .
C54 C -0.2071(5) 1.0450(3) 0.9205(3) 0.0801 1.0000 Uani . . . . . .
C55 C -0.1048(6) 0.9511(3) 0.8977(3) 0.0874 1.0000 Uani . . . . . .
C56 C -0.0842(5) 0.9375(3) 0.8062(3) 0.0695 1.0000 Uani . . . . . .
H21 H 0.6443 0.4937 0.7971 0.0530 1.0000 Uiso R . . . . .
H41 H 0.9753 0.2716 0.8065 0.0556 1.0000 Uiso R . . . . .
H51 H 1.0130 0.2710 0.6685 0.0518 1.0000 Uiso R . . . . .
H81 H 0.9064 0.4660 0.4113 0.0540 1.0000 Uiso R . . . . .
H82 H 0.8796 0.3729 0.4062 0.0531 1.0000 Uiso R . . . . .
H91 H 0.7347 0.4980 0.3266 0.0495 1.0000 Uiso R . . . . .
H92 H 0.6584 0.4431 0.3848 0.0503 1.0000 Uiso R . . . . .
H121 H 0.4290 0.8130 0.3584 0.0493 1.0000 Uiso R . . . . .
H131 H 0.2565 0.9237 0.4293 0.0531 1.0000 Uiso R . . . . .
H151 H 0.2954 0.7640 0.6279 0.0482 1.0000 Uiso R . . . . .
H171 H 0.6965 0.5147 0.9209 0.0610 1.0000 Uiso R . . . . .
H172 H 0.6030 0.4510 0.9345 0.0604 1.0000 Uiso R . . . . .
H181 H 0.6633 0.5077 1.0558 0.0632 1.0000 Uiso R . . . . .
H182 H 0.8119 0.4375 1.0354 0.0627 1.0000 Uiso R . . . . .
H191 H 0.7309 0.3978 1.1820 0.0625 1.0000 Uiso R . . . . .
H192 H 0.5815 0.4642 1.1678 0.0623 1.0000 Uiso R . . . . .
H201 H 0.5647 0.3519 1.2667 0.0696 1.0000 Uiso R . . . . .
H202 H 0.4937 0.3421 1.1881 0.0706 1.0000 Uiso R . . . . .
H211 H 0.7639 0.2314 1.2205 0.0751 1.0000 Uiso R . . . . .
H212 H 0.6361 0.1915 1.2201 0.0744 1.0000 Uiso R . . . . .
H221 H 0.7848 0.1543 1.0984 0.0752 1.0000 Uiso R . . . . .
H222 H 0.6332 0.2168 1.0818 0.0746 1.0000 Uiso R . . . . .
H231 H 0.8562 0.2858 1.0827 0.0721 1.0000 Uiso R . . . . .
H232 H 0.7846 0.2742 1.0040 0.0719 1.0000 Uiso R . . . . .
H251 H 0.9217 0.2054 0.5332 0.0513 1.0000 Uiso R . . . . .
H261 H 1.1069 0.0900 0.4775 0.0536 1.0000 Uiso R . . . . .
H281 H 1.3142 0.2669 0.4490 0.0515 1.0000 Uiso R . . . . .
H291 H 1.1247 0.3813 0.5026 0.0533 1.0000 Uiso R . . . . .
H301 H 1.4886 0.1191 0.4628 0.0611 1.0000 Uiso R . . . . .
H302 H 1.4665 0.1504 0.3720 0.0611 1.0000 Uiso R . . . . .
H311 H 1.6501 0.0019 0.4066 0.0628 1.0000 Uiso R . . . . .
H312 H 1.5304 -0.0374 0.3982 0.0632 1.0000 Uiso R . . . . .
H321 H 1.7872 -0.0845 0.3019 0.0726 1.0000 Uiso R . . . . .
H322 H 1.6755 -0.1302 0.2860 0.0728 1.0000 Uiso R . . . . .
H331 H 1.7924 -0.0326 0.1674 0.0897 1.0000 Uiso R . . . . .
H332 H 1.8259 -0.1401 0.1679 0.0903 1.0000 Uiso R . . . . .
H341 H 1.6700 -0.0637 0.0742 0.0862 1.0000 Uiso R . . . . .
H342 H 1.6062 -0.1220 0.1404 0.0860 1.0000 Uiso R . . . . .
H351 H 1.5538 0.0720 0.1471 0.0783 1.0000 Uiso R . . . . .
H352 H 1.4426 0.0258 0.1321 0.0776 1.0000 Uiso R . . . . .
H361 H 1.4145 0.0740 0.2670 0.0663 1.0000 Uiso R . . . . .
H362 H 1.4524 -0.0347 0.2627 0.0671 1.0000 Uiso R . . . . .
H381 H 0.7902 0.6476 0.3141 0.0550 1.0000 Uiso R . . . . .
H391 H 0.8379 0.6682 0.1780 0.0561 1.0000 Uiso R . . . . .
H411 H 0.4589 0.6901 0.1419 0.0572 1.0000 Uiso R . . . . .
H421 H 0.4099 0.6690 0.2782 0.0519 1.0000 Uiso R . . . . .
H431 H 0.5183 0.7751 0.0370 0.0692 1.0000 Uiso R . . . . .
H432 H 0.5627 0.6726 0.0009 0.0696 1.0000 Uiso R . . . . .
H441 H 0.7151 0.7916 -0.0506 0.0734 1.0000 Uiso R . . . . .
H442 H 0.5829 0.7940 -0.0948 0.0730 1.0000 Uiso R . . . . .
H451 H 0.9218 0.6821 -0.0867 0.0753 1.0000 Uiso R . . . . .
H452 H 0.8578 0.6150 -0.0318 0.0745 1.0000 Uiso R . . . . .
H461 H 1.0504 0.5304 -0.1232 0.0827 1.0000 Uiso R . . . . .
H462 H 0.9166 0.5104 -0.1441 0.0831 1.0000 Uiso R . . . . .
H471 H 1.0377 0.6305 -0.2297 0.0981 1.0000 Uiso R . . . . .
H472 H 1.0282 0.5368 -0.2656 0.0981 1.0000 Uiso R . . . . .
H481 H 0.8618 0.6719 -0.3132 0.0940 1.0000 Uiso R . . . . .
H482 H 0.7927 0.6038 -0.2651 0.0940 1.0000 Uiso R . . . . .
H491 H 0.8135 0.7637 -0.1969 0.0820 1.0000 Uiso R . . . . .
H492 H 0.6734 0.7489 -0.2195 0.0821 1.0000 Uiso R . . . . .
H501 H 0.1842 0.9124 0.6859 0.0580 1.0000 Uiso R . . . . .
H502 H 0.0892 0.8568 0.6628 0.0584 1.0000 Uiso R . . . . .
H511 H 0.0007 1.0492 0.6529 0.0644 1.0000 Uiso R . . . . .
H512 H -0.0925 0.9859 0.6595 0.0652 1.0000 Uiso R . . . . .
H521 H -0.1165 1.1457 0.7549 0.0851 1.0000 Uiso R . . . . .
H522 H -0.2320 1.0972 0.7664 0.0850 1.0000 Uiso R . . . . .
H531 H -0.2324 1.1786 0.8866 0.0922 1.0000 Uiso R . . . . .
H532 H -0.0782 1.1169 0.8913 0.0919 1.0000 Uiso R . . . . .
H541 H -0.2130 1.0553 0.9793 0.0962 1.0000 Uiso R . . . . .
H542 H -0.2957 1.0462 0.9047 0.0959 1.0000 Uiso R . . . . .
H551 H -0.0180 0.9477 0.9162 0.1050 1.0000 Uiso R . . . . .
H552 H -0.1363 0.9025 0.9247 0.1052 1.0000 Uiso R . . . . .
H561 H -0.1706 0.9400 0.7862 0.0841 1.0000 Uiso R . . . . .
H562 H -0.0157 0.8768 0.7908 0.0841 1.0000 Uiso R . . . . .

loop_
_atom_site_aniso_label
_atom_site_aniso_U_11
_atom_site_aniso_U_22
_atom_site_aniso_U_33
_atom_site_aniso_U_23
_atom_site_aniso_U_13
_atom_site_aniso_U_12
Ni1 0.0417(3) 0.0262(2) 0.0399(3) 0.0059(2) -0.0019(2) -0.0013(2)
O1 0.0483(13) 0.0352(11) 0.0416(13) 0.0065(9) -0.0019(10) 0.0067(9)
O2 0.0464(12) 0.0290(10) 0.0389(12) 0.0097(9) -0.0016(9) -0.0015(9)
O3 0.0576(14) 0.0395(12) 0.0416(13) 0.0063(10) -0.0072(11) 0.0012(10)
O4 0.0400(12) 0.0346(11) 0.0709(17) -0.0071(11) 0.0015(11) -0.0059(9)
O5 0.0631(16) 0.0554(15) 0.0434(14) 0.0082(11) -0.0038(12) -0.0087(12)
O6 0.0462(12) 0.0289(10) 0.0519(14) 0.0045(9) -0.0067(10) 0.0034(9)
N1 0.0433(14) 0.0294(12) 0.0395(14) 0.0053(10) -0.0025(11) -0.0077(10)
N2 0.0415(14) 0.0266(11) 0.0411(14) 0.0040(10) -0.0037(11) -0.0052(10)
N3 0.0619(18) 0.0353(14) 0.0433(16) 0.0048(12) -0.0069(13) -0.0070(12)
N4 0.0418(15) 0.0328(13) 0.064(2) -0.0026(12) -0.0011(13) -0.0017(11)
N5 0.068(2) 0.0480(16) 0.0442(17) 0.0083(13) -0.0031(15) -0.0094(14)
N6 0.0493(16) 0.0356(14) 0.0618(19) -0.0034(13) -0.0003(14) -0.0007(12)
C1 0.0389(16) 0.0286(14) 0.0438(17) 0.0071(12) -0.0034(13) -0.0008(12)
C2 0.0439(17) 0.0338(15) 0.0450(18) 0.0057(13) -0.0027(14) -0.0006(13)
C3 0.0470(18) 0.0344(15) 0.0412(17) 0.0066(13) -0.0052(14) -0.0074(13)
C4 0.0458(18) 0.0335(15) 0.052(2) 0.0071(14) -0.0094(15) 0.0011(13)
C5 0.0434(17) 0.0295(14) 0.0476(19) 0.0047(13) -0.0069(14) -0.0001(12)
C6 0.0358(15) 0.0268(13) 0.0464(18) 0.0058(12) -0.0060(13) -0.0040(11)
C7 0.0379(15) 0.0252(13) 0.0477(18) 0.0025(12) -0.0015(13) -0.0071(11)
C8 0.0538(19) 0.0300(14) 0.0415(18) 0.0010(13) 0.0004(15) -0.0034(13)
C9 0.0528(19) 0.0284(14) 0.0406(17) 0.0025(12) -0.0009(14) -0.0062(13)
C10 0.0411(16) 0.0289(14) 0.0419(17) 0.0050(12) -0.0051(13) -0.0089(12)
C11 0.0409(16) 0.0267(13) 0.0412(17) 0.0045(12) -0.0068(13) -0.0052(11)
C12 0.0504(18) 0.0307(14) 0.0389(17) 0.0087(12) -0.0093(14) -0.0078(13)
C13 0.0477(18) 0.0283(14) 0.0489(19) 0.0067(13) -0.0110(15) -0.0018(12)
C14 0.0392(16) 0.0270(13) 0.0481(18) 0.0017(12) -0.0066(14) -0.0008(12)
C15 0.0413(16) 0.0294(14) 0.0425(17) 0.0043(12) -0.0043(13) -0.0008(12)
C16 0.0364(15) 0.0263(13) 0.0458(17) 0.0057(12) -0.0070(13) -0.0050(11)
C17 0.057(2) 0.0379(16) 0.046(2) 0.0041(14) -0.0034(16) -0.0021(15)
C18 0.064(2) 0.0406(17) 0.047(2) 0.0009(14) -0.0062(17) -0.0091(16)
C19 0.057(2) 0.0426(18) 0.046(2) 0.0010(15) -0.0057(16) -0.0009(15)
C20 0.064(2) 0.0459(19) 0.050(2) 0.0053(16) -0.0032(18) 0.0000(17)
C21 0.076(3) 0.045(2) 0.052(2) 0.0095(16) -0.0051(19) -0.0008(18)
C22 0.081(3) 0.0385(18) 0.054(2) 0.0057(16) -0.005(2) -0.0020(18)
C23 0.077(3) 0.0399(18) 0.047(2) -0.0013(15) 0.0031(18) -0.0021(17)
C24 0.0392(16) 0.0264(13) 0.0444(17) 0.0022(12) -0.0045(13) -0.0064(11)
C25 0.0400(16) 0.0297(14) 0.056(2) -0.0018(13) -0.0020(14) -0.0103(12)
C26 0.0433(17) 0.0293(14) 0.060(2) -0.0039(14) -0.0012(15) -0.0084(13)
C27 0.0397(16) 0.0299(14) 0.0495(19) -0.0033(13) -0.0036(14) -0.0054(12)
C28 0.0394(16) 0.0337(15) 0.055(2) -0.0021(14) -0.0031(14) -0.0109(12)
C29 0.0429(17) 0.0279(14) 0.057(2) 0.0005(13) -0.0029(15) -0.0080(12)
C30 0.0444(18) 0.0396(17) 0.064(2) -0.0029(16) -0.0050(16) -0.0078(14)
C31 0.0421(18) 0.0388(17) 0.068(2) 0.0039(16) -0.0043(16) -0.0029(14)
C32 0.049(2) 0.0392(18) 0.083(3) -0.0063(18) -0.0060(19) 0.0010(15)
C33 0.067(3) 0.053(2) 0.087(3) -0.012(2) 0.007(2) 0.002(2)
C34 0.088(3) 0.044(2) 0.072(3) -0.0086(19) 0.004(2) -0.012(2)
C35 0.073(3) 0.0434(19) 0.068(3) -0.0017(18) -0.009(2) -0.0051(18)
C36 0.052(2) 0.0372(17) 0.070(3) 0.0008(16) -0.0067(18) -0.0052(15)
C37 0.0473(17) 0.0299(14) 0.0393(17) 0.0038(12) -0.0068(13) -0.0068(12)
C38 0.0461(18) 0.0393(16) 0.0484(19) 0.0083(14) -0.0068(15) -0.0098(13)
C39 0.0472(18) 0.0400(16) 0.048(2) 0.0068(14) -0.0022(15) -0.0107(14)
C40 0.0559(19) 0.0317(15) 0.0398(17) 0.0032(13) -0.0008(15) -0.0062(13)
C41 0.054(2) 0.0370(16) 0.0466(19) 0.0021(14) -0.0099(15) -0.0069(14)
C42 0.0458(18) 0.0359(15) 0.0461(19) 0.0013(13) -0.0056(14) -0.0096(13)
C43 0.062(2) 0.0462(19) 0.051(2) 0.0044(16) -0.0065(17) 0.0008(16)
C44 0.075(3) 0.0450(19) 0.052(2) 0.0101(16) -0.0054(19) -0.0078(18)
C45 0.067(3) 0.062(2) 0.054(2) 0.0033(18) -0.0094(19) -0.0158(19)
C46 0.061(2) 0.073(3) 0.067(3) -0.008(2) -0.001(2) -0.014(2)
C47 0.076(3) 0.104(4) 0.063(3) -0.006(3) 0.009(2) -0.031(3)
C48 0.102(4) 0.098(4) 0.040(2) 0.007(2) 0.000(2) -0.043(3)
C49 0.091(3) 0.071(3) 0.048(2) 0.014(2) -0.009(2) -0.035(2)
C50 0.0466(18) 0.0337(15) 0.052(2) 0.0032(14) -0.0054(15) 0.0030(13)
C51 0.051(2) 0.0375(17) 0.060(2) -0.0015(15) -0.0081(17) 0.0060(15)
C52 0.075(3) 0.041(2) 0.080(3) -0.0105(19) 0.001(2) 0.0017(19)
C53 0.075(3) 0.057(2) 0.087(3) -0.024(2) 0.010(2) -0.010(2)
C54 0.076(3) 0.076(3) 0.081(3) -0.020(3) 0.019(3) -0.021(2)
C55 0.106(4) 0.067(3) 0.072(3) -0.003(2) 0.023(3) -0.014(3)
C56 0.076(3) 0.043(2) 0.078(3) -0.0073(19) 0.012(2) -0.0102(19)

loop_
_atom_type_symbol
_atom_type_scat_dispersion_real
_atom_type_scat_dispersion_imag
_atom_type_scat_Cromer_Mann_a1
_atom_type_scat_Cromer_Mann_b1
_atom_type_scat_Cromer_Mann_a2
_atom_type_scat_Cromer_Mann_b2
_atom_type_scat_Cromer_Mann_a3
_atom_type_scat_Cromer_Mann_b3
_atom_type_scat_Cromer_Mann_a4
_atom_type_scat_Cromer_Mann_b4
_atom_type_scat_Cromer_Mann_c
_atom_type_scat_source
C 0.0181 0.0091 2.3100 20.8439 1.0200 10.2075 1.5886 0.5687 0.8650 51.6512 0.2156 'International Tables Vol C 4.2.6.8 and 6.1.1.4'
H 0.0000 0.0000 0.4930 10.5109 0.3229 26.1257 0.1402 3.1424 0.0408 57.7998 0.0030 'International Tables Vol C 4.2.6.8 and 6.1.1.4'
N 0.0311 0.0180 12.2126 0.0057 3.1322 9.8933 2.0125 28.9975 1.1663 0.5826 -11.5290 'International Tables Vol C 4.2.6.8 and 6.1.1.4'
Ni -3.0029 0.5091 12.8376 3.8785 7.2920 0.2565 4.4438 12.1763 2.3800 66.3421 1.0341 'International Tables Vol C 4.2.6.8 and 6.1.1.4'
O 0.0492 0.0322 3.0485 13.2771 2.2868 5.7011 1.5463 0.3239 0.8670 32.9089 0.2508 'International Tables Vol C 4.2.6.8 and 6.1.1.4'

loop_
_geom_angle_atom_site_label_1
_geom_angle_site_symmetry_1
_geom_angle_atom_site_label_2
_geom_angle_site_symmetry_2
_geom_angle_atom_site_label_3
_geom_angle_site_symmetry_3
_geom_angle
_geom_angle_publ_flag
O1 . Ni1 . O2 . 84.18(9) yes
O1 . Ni1 . N1 . 94.40(10) yes
O2 . Ni1 . N1 . 178.39(12) yes
O1 . Ni1 . N2 . 177.67(10) yes
O2 . Ni1 . N2 . 93.49(10) yes
N1 . Ni1 . N2 . 87.92(11) yes
Ni1 . O1 . C1 . 128.4(2) yes
Ni1 . O2 . C16 . 127.4(2) yes
C3 . O3 . C17 . 117.6(2) yes
C27 . O4 . C30 . 116.7(3) yes
C40 . O5 . C43 . 118.4(3) yes
C14 . O6 . C50 . 117.3(2) yes
Ni1 . N1 . C7 . 128.6(2) yes
Ni1 . N1 . C8 . 112.38(18) yes
C7 . N1 . C8 . 119.0(3) yes
Ni1 . N2 . C9 . 109.69(18) yes
Ni1 . N2 . C10 . 128.1(2) yes
C9 . N2 . C10 . 122.1(3) yes
C18 . N3 . C19 . 110.6(3) yes
C18 . N3 . C23 . 111.5(3) yes
C19 . N3 . C23 . 109.1(3) yes
C31 . N4 . C32 . 110.2(3) yes
C31 . N4 . C36 . 112.2(3) yes
C32 . N4 . C36 . 109.7(3) yes
C44 . N5 . C45 . 112.4(3) yes
C44 . N5 . C49 . 109.1(3) yes
C45 . N5 . C49 . 110.7(3) yes
C51 . N6 . C52 . 110.2(3) yes
C51 . N6 . C56 . 112.4(3) yes
C52 . N6 . C56 . 108.9(3) yes
O1 . C1 . C2 . 116.7(3) yes
O1 . C1 . C6 . 124.1(3) yes
C2 . C1 . C6 . 119.1(3) yes
C1 . C2 . C3 . 121.6(3) yes
C1 . C2 . H21 . 118.2 no
C3 . C2 . H21 . 120.2 no
C2 . C3 . O3 . 124.6(3) yes
C2 . C3 . C4 . 119.4(3) yes
O3 . C3 . C4 . 115.9(3) yes
C3 . C4 . C5 . 119.9(3) yes
C3 . C4 . H41 . 119.1 no
C5 . C4 . H41 . 121.1 no
C4 . C5 . C6 . 122.6(3) yes
C4 . C5 . H51 . 119.0 no
C6 . C5 . H51 . 118.4 no
C5 . C6 . C1 . 117.3(3) yes
C5 . C6 . C7 . 120.5(3) yes
C1 . C6 . C7 . 122.1(3) yes
C6 . C7 . N1 . 122.3(3) yes
C6 . C7 . C24 . 117.7(3) yes
N1 . C7 . C24 . 120.0(3) yes
N1 . C8 . C9 . 107.6(3) yes
N1 . C8 . H81 . 109.4 no
C9 . C8 . H81 . 110.9 no
N1 . C8 . H82 . 110.1 no
C9 . C8 . H82 . 110.9 no
H81 . C8 . H82 . 108.0 no
C8 . C9 . N2 . 106.9(3) yes
C8 . C9 . H91 . 112.0 no
N2 . C9 . H91 . 113.2 no
C8 . C9 . H92 . 108.9 no
N2 . C9 . H92 . 106.9 no
H91 . C9 . H92 . 108.7 no
N2 . C10 . C11 . 121.8(3) yes
N2 . C10 . C37 . 119.1(3) yes
C11 . C10 . C37 . 119.1(2) yes
C10 . C11 . C12 . 120.6(3) yes
C10 . C11 . C16 . 121.7(3) yes
C12 . C11 . C16 . 117.6(3) yes
C11 . C12 . C13 . 121.7(3) yes
C11 . C12 . H121 . 119.9 no
C13 . C12 . H121 . 118.4 no
C12 . C13 . C14 . 120.0(3) yes
C12 . C13 . H131 . 120.4 no
C14 . C13 . H131 . 119.6 no
C13 . C14 . O6 . 115.8(3) yes
C13 . C14 . C15 . 120.8(3) yes
O6 . C14 . C15 . 123.4(3) yes
C14 . C15 . C16 . 119.5(3) yes
C14 . C15 . H151 . 120.9 no
C16 . C15 . H151 . 119.6 no
C15 . C16 . C11 . 120.2(3) yes
C15 . C16 . O2 . 115.4(3) yes
C11 . C16 . O2 . 124.3(3) yes
O3 . C17 . C18 . 109.0(3) yes
O3 . C17 . H171 . 110.3 no
C18 . C17 . H171 . 108.6 no
O3 . C17 . H172 . 109.4 no
C18 . C17 . H172 . 110.4 no
H171 . C17 . H172 . 109.1 no
C17 . C18 . N3 . 114.5(3) yes
C17 . C18 . H181 . 108.3 no
N3 . C18 . H181 . 106.5 no
C17 . C18 . H182 . 109.3 no
N3 . C18 . H182 . 110.7 no
H181 . C18 . H182 . 107.3 no
N3 . C19 . C20 . 111.1(3) yes
N3 . C19 . H191 . 108.8 no
C20 . C19 . H191 . 110.9 no
N3 . C19 . H192 . 107.6 no
C20 . C19 . H192 . 109.5 no
H191 . C19 . H192 . 108.8 no
C19 . C20 . C21 . 109.4(3) yes
C19 . C20 . H201 . 110.5 no
C21 . C20 . H201 . 109.7 no
C19 . C20 . H202 . 110.4 no
C21 . C20 . H202 . 109.2 no
H201 . C20 . H202 . 107.6 no
C20 . C21 . C22 . 110.6(3) yes
C20 . C21 . H211 . 108.5 no
C22 . C21 . H211 . 107.5 no
C20 . C21 . H212 . 112.2 no
C22 . C21 . H212 . 108.2 no
H211 . C21 . H212 . 109.8 no
C21 . C22 . C23 . 111.4(4) yes
C21 . C22 . H221 . 110.1 no
C23 . C22 . H221 . 110.3 no
C21 . C22 . H222 . 107.8 no
C23 . C22 . H222 . 108.4 no
H221 . C22 . H222 . 108.8 no
C22 . C23 . N3 . 111.0(3) yes
C22 . C23 . H231 . 110.7 no
N3 . C23 . H231 . 109.4 no
C22 . C23 . H232 . 109.0 no
N3 . C23 . H232 . 108.2 no
H231 . C23 . H232 . 108.6 no
C7 . C24 . C25 . 119.2(3) yes
C7 . C24 . C29 . 121.8(3) yes
C25 . C24 . C29 . 119.0(3) yes
C24 . C25 . C26 . 120.1(3) yes
C24 . C25 . H251 . 119.8 no
C26 . C25 . H251 . 120.1 no
C25 . C26 . C27 . 120.7(3) yes
C25 . C26 . H261 . 119.2 no
C27 . C26 . H261 . 120.1 no
C26 . C27 . O4 . 115.6(3) yes
C26 . C27 . C28 . 119.8(3) yes
O4 . C27 . C28 . 124.7(3) yes
C27 . C28 . C29 . 119.0(3) yes
C27 . C28 . H281 . 121.1 no
C29 . C28 . H281 . 119.8 no
C28 . C29 . C24 . 121.3(3) yes
C28 . C29 . H291 . 119.1 no
C24 . C29 . H291 . 119.6 no
O4 . C30 . C31 . 108.3(3) yes
O4 . C30 . H301 . 110.6 no
C31 . C30 . H301 . 109.4 no
O4 . C30 . H302 . 110.5 no
C31 . C30 . H302 . 109.2 no
H301 . C30 . H302 . 108.9 no
C30 . C31 . N4 . 113.7(3) yes
C30 . C31 . H311 . 108.2 no
N4 . C31 . H311 . 107.2 no
C30 . C31 . H312 . 108.5 no
N4 . C31 . H312 . 109.6 no
H311 . C31 . H312 . 109.5 no
N4 . C32 . C33 . 111.6(3) yes
N4 . C32 . H321 . 109.1 no
C33 . C32 . H321 . 109.3 no
N4 . C32 . H322 . 108.2 no
C33 . C32 . H322 . 109.2 no
H321 . C32 . H322 . 109.4 no
C32 . C33 . C34 . 111.4(4) yes
C32 . C33 . H331 . 109.8 no
C34 . C33 . H331 . 107.3 no
C32 . C33 . H332 . 110.2 no
C34 . C33 . H332 . 110.1 no
H331 . C33 . H332 . 107.9 no
C33 . C34 . C35 . 109.5(4) yes
C33 . C34 . H341 . 108.8 no
C35 . C34 . H341 . 109.8 no
C33 . C34 . H342 . 109.4 no
C35 . C34 . H342 . 109.1 no
H341 . C34 . H342 . 110.3 no
C34 . C35 . C36 . 110.6(3) yes
C34 . C35 . H351 . 108.6 no
C36 . C35 . H351 . 108.6 no
C34 . C35 . H352 . 111.1 no
C36 . C35 . H352 . 109.2 no
H351 . C35 . H352 . 108.7 no
C35 . C36 . N4 . 111.2(3) yes
C35 . C36 . H361 . 109.1 no
N4 . C36 . H361 . 108.9 no
C35 . C36 . H362 . 108.0 no
N4 . C36 . H362 . 110.6 no
H361 . C36 . H362 . 109.0 no
C10 . C37 . C38 . 119.4(3) yes
C10 . C37 . C42 . 122.2(3) yes
C38 . C37 . C42 . 118.3(3) yes
C37 . C38 . C39 . 121.1(3) yes
C37 . C38 . H381 . 119.5 no
C39 . C38 . H381 . 119.4 no
C38 . C39 . C40 . 119.9(3) yes
C38 . C39 . H391 . 120.3 no
C40 . C39 . H391 . 119.8 no
C39 . C40 . O5 . 114.5(3) yes
C39 . C40 . C41 . 120.6(3) yes
O5 . C40 . C41 . 125.0(3) yes
C40 . C41 . C42 . 119.3(3) yes
C40 . C41 . H411 . 121.4 no
C42 . C41 . H411 . 119.3 no
C41 . C42 . C37 . 120.8(3) yes
C41 . C42 . H421 . 119.4 no
C37 . C42 . H421 . 119.8 no
O5 . C43 . C44 . 108.3(3) yes
O5 . C43 . H431 . 108.7 no
C44 . C43 . H431 . 110.2 no
O5 . C43 . H432 . 109.7 no
C44 . C43 . H432 . 110.6 no
H431 . C43 . H432 . 109.2 no
C43 . C44 . N5 . 115.3(3) yes
C43 . C44 . H441 . 109.1 no
N5 . C44 . H441 . 106.6 no
C43 . C44 . H442 . 107.4 no
N5 . C44 . H442 . 109.1 no
H441 . C44 . H442 . 109.2 no
N5 . C45 . C46 . 110.8(4) yes
N5 . C45 . H451 . 107.2 no
C46 . C45 . H451 . 109.2 no
N5 . C45 . H452 . 107.9 no
C46 . C45 . H452 . 113.1 no
H451 . C45 . H452 . 108.6 no
C45 . C46 . C47 . 111.6(4) yes
C45 . C46 . H461 . 108.0 no
C47 . C46 . H461 . 109.5 no
C45 . C46 . H462 . 108.6 no
C47 . C46 . H462 . 109.2 no
H461 . C46 . H462 . 109.9 no
C46 . C47 . C48 . 111.5(4) yes
C46 . C47 . H471 . 108.4 no
C48 . C47 . H471 . 107.9 no
C46 . C47 . H472 . 110.3 no
C48 . C47 . H472 . 109.8 no
H471 . C47 . H472 . 108.8 no
C47 . C48 . C49 . 111.1(4) yes
C47 . C48 . H481 . 110.2 no
C49 . C48 . H481 . 110.4 no
C47 . C48 . H482 . 109.1 no
C49 . C48 . H482 . 106.8 no
H481 . C48 . H482 . 109.1 no
C48 . C49 . N5 . 111.6(4) yes
C48 . C49 . H491 . 107.8 no
N5 . C49 . H491 . 109.0 no
C48 . C49 . H492 . 108.2 no
N5 . C49 . H492 . 109.0 no
H491 . C49 . H492 . 111.2 no
O6 . C50 . C51 . 107.1(3) yes
O6 . C50 . H501 . 109.4 no
C51 . C50 . H501 . 110.4 no
O6 . C50 . H502 . 110.1 no
C51 . C50 . H502 . 109.5 no
H501 . C50 . H502 . 110.2 no
C50 . C51 . N6 . 112.7(3) yes
C50 . C51 . H511 . 107.5 no
N6 . C51 . H511 . 109.5 no
C50 . C51 . H512 . 109.2 no
N6 . C51 . H512 . 107.4 no
H511 . C51 . H512 . 110.7 no
N6 . C52 . C53 . 110.9(4) yes
N6 . C52 . H521 . 107.9 no
C53 . C52 . H521 . 109.7 no
N6 . C52 . H522 . 108.5 no
C53 . C52 . H522 . 108.9 no
H521 . C52 . H522 . 111.0 no
C52 . C53 . C54 . 110.7(4) yes
C52 . C53 . H531 . 111.3 no
C54 . C53 . H531 . 110.3 no
C52 . C53 . H532 . 108.2 no
C54 . C53 . H532 . 107.8 no
H531 . C53 . H532 . 108.5 no
C53 . C54 . C55 . 109.6(4) yes
C53 . C54 . H541 . 110.3 no
C55 . C54 . H541 . 109.9 no
C53 . C54 . H542 . 108.7 no
C55 . C54 . H542 . 107.7 no
H541 . C54 . H542 . 110.5 no
C54 . C55 . C56 . 110.8(4) yes
C54 . C55 . H551 . 108.4 no
C56 . C55 . H551 . 108.2 no
C54 . C55 . H552 . 109.6 no
C56 . C55 . H552 . 110.3 no
H551 . C55 . H552 . 109.5 no
C55 . C56 . N6 . 111.2(4) yes
C55 . C56 . H561 . 109.6 no
N6 . C56 . H561 . 107.8 no
C55 . C56 . H562 . 111.2 no
N6 . C56 . H562 . 108.9 no
H561 . C56 . H562 . 108.1 no

loop_
_geom_bond_atom_site_label_1
_geom_bond_site_symmetry_1
_geom_bond_atom_site_label_2
_geom_bond_site_symmetry_2
_geom_bond_distance
_geom_bond_publ_flag
Ni1 . O1 . 1.822(2) yes
Ni1 . O2 . 1.829(2) yes
Ni1 . N1 . 1.854(3) yes
Ni1 . N2 . 1.850(3) yes
O1 . C1 . 1.305(3) yes
O2 . C16 . 1.313(3) yes
O3 . C3 . 1.355(4) yes
O3 . C17 . 1.438(4) yes
O4 . C27 . 1.371(4) yes
O4 . C30 . 1.434(4) yes
O5 . C40 . 1.373(4) yes
O5 . C43 . 1.404(4) yes
O6 . C14 . 1.375(4) yes
O6 . C50 . 1.425(4) yes
N1 . C7 . 1.313(4) yes
N1 . C8 . 1.472(4) yes
N2 . C9 . 1.477(4) yes
N2 . C10 . 1.311(4) yes
N3 . C18 . 1.457(5) yes
N3 . C19 . 1.457(4) yes
N3 . C23 . 1.471(4) yes
N4 . C31 . 1.447(5) yes
N4 . C32 . 1.469(4) yes
N4 . C36 . 1.453(5) yes
N5 . C44 . 1.456(5) yes
N5 . C45 . 1.452(5) yes
N5 . C49 . 1.471(5) yes
N6 . C51 . 1.449(5) yes
N6 . C52 . 1.472(4) yes
N6 . C56 . 1.460(5) yes
C1 . C2 . 1.407(5) yes
C1 . C6 . 1.421(4) yes
C2 . C3 . 1.380(4) yes
C2 . H21 . 0.926 no
C3 . C4 . 1.413(4) yes
C4 . C5 . 1.350(5) yes
C4 . H41 . 0.930 no
C5 . C6 . 1.428(4) yes
C5 . H51 . 0.931 no
C6 . C7 . 1.436(4) yes
C7 . C24 . 1.500(4) yes
C8 . C9 . 1.508(4) yes
C8 . H81 . 0.970 no
C8 . H82 . 0.965 no
C9 . H91 . 0.977 no
C9 . H92 . 0.984 no
C10 . C11 . 1.446(4) yes
C10 . C37 . 1.492(4) yes
C11 . C12 . 1.423(4) yes
C11 . C16 . 1.405(4) yes
C12 . C13 . 1.373(4) yes
C12 . H121 . 0.932 no
C13 . C14 . 1.392(5) yes
C13 . H131 . 0.929 no
C14 . C15 . 1.382(4) yes
C15 . C16 . 1.427(4) yes
C15 . H151 . 0.941 no
C17 . C18 . 1.508(5) yes
C17 . H171 . 0.987 no
C17 . H172 . 0.985 no
C18 . H181 . 0.979 no
C18 . H182 . 0.995 no
C19 . C20 . 1.517(5) yes
C19 . H191 . 0.996 no
C19 . H192 . 0.979 no
C20 . C21 . 1.532(5) yes
C20 . H201 . 0.998 no
C20 . H202 . 0.993 no
C21 . C22 . 1.513(5) yes
C21 . H211 . 1.017 no
C21 . H212 . 1.013 no
C22 . C23 . 1.518(5) yes
C22 . H221 . 0.993 no
C22 . H222 . 0.995 no
C23 . H231 . 1.009 no
C23 . H232 . 0.988 no
C24 . C25 . 1.393(4) yes
C24 . C29 . 1.381(5) yes
C25 . C26 . 1.385(4) yes
C25 . H251 . 0.907 no
C26 . C27 . 1.380(5) yes
C26 . H261 . 0.930 no
C27 . C28 . 1.397(4) yes
C28 . C29 . 1.392(4) yes
C28 . H281 . 0.925 no
C29 . H291 . 0.919 no
C30 . C31 . 1.530(4) yes
C30 . H301 . 0.974 no
C30 . H302 . 0.976 no
C31 . H311 . 0.974 no
C31 . H312 . 0.977 no
C32 . C33 . 1.511(6) yes
C32 . H321 . 0.977 no
C32 . H322 . 0.996 no
C33 . C34 . 1.506(7) yes
C33 . H331 . 0.984 no
C33 . H332 . 0.972 no
C34 . C35 . 1.534(5) yes
C34 . H341 . 0.997 no
C34 . H342 . 0.987 no
C35 . C36 . 1.512(6) yes
C35 . H351 . 0.992 no
C35 . H352 . 0.986 no
C36 . H361 . 0.977 no
C36 . H362 . 0.985 no
C37 . C38 . 1.401(5) yes
C37 . C42 . 1.386(5) yes
C38 . C39 . 1.367(5) yes
C38 . H381 . 0.935 no
C39 . C40 . 1.382(5) yes
C39 . H391 . 0.934 no
C40 . C41 . 1.381(5) yes
C41 . C42 . 1.395(5) yes
C41 . H411 . 0.917 no
C42 . H421 . 0.937 no
C43 . C44 . 1.519(5) yes
C43 . H431 . 0.992 no
C43 . H432 . 0.987 no
C44 . H441 . 1.010 no
C44 . H442 . 0.994 no
C45 . C46 . 1.525(6) yes
C45 . H451 . 1.001 no
C45 . H452 . 0.997 no
C46 . C47 . 1.493(6) yes
C46 . H461 . 0.986 no
C46 . H462 . 0.987 no
C47 . C48 . 1.524(7) yes
C47 . H471 . 1.008 no
C47 . H472 . 0.988 no
C48 . C49 . 1.511(6) yes
C48 . H481 . 0.989 no
C48 . H482 . 0.992 no
C49 . H491 . 1.003 no
C49 . H492 . 0.997 no
C50 . C51 . 1.524(4) yes
C50 . H501 . 0.972 no
C50 . H502 . 0.982 no
C51 . H511 . 0.968 no
C51 . H512 . 0.973 no
C52 . C53 . 1.512(6) yes
C52 . H521 . 0.975 no
C52 . H522 . 0.995 no
C53 . C54 . 1.506(7) yes
C53 . H531 . 0.980 no
C53 . H532 . 0.989 no
C54 . C55 . 1.524(6) yes
C54 . H541 . 0.987 no
C54 . H542 . 0.991 no
C55 . C56 . 1.523(6) yes
C55 . H551 . 0.980 no
C55 . H552 . 0.995 no
C56 . H561 . 0.992 no
C56 . H562 . 0.997 no

loop_
_geom_contact_atom_site_label_1
_geom_contact_atom_site_label_2
_geom_contact_distance
_geom_contact_site_symmetry_1
_geom_contact_site_symmetry_2
_geom_contact_publ_flag
Ni1 Ni1 3.9577(8) . 2_666 no
Ni1 O2 3.980(2) . 2_666 no
Ni1 N2 3.751(3) . 2_666 no
Ni1 C9 3.953(3) . 2_666 no
Ni1 C28 3.851(3) . 2_766 no
Ni1 C29 3.798(3) . 2_766 no
O1 O2 2.447(3) . . no
O1 N1 2.697(4) . . no
O1 C7 2.922(4) . . no
O2 N2 2.680(3) . . no
O2 C10 2.915(4) . . no
O2 C9 3.247(4) . 2_666 no
O3 C23 3.079(4) . . no
O3 N3 3.092(4) . . no
O4 N4 3.270(4) . . no
O4 C36 3.180(4) . . no
O5 C45 3.011(6) . . no
O5 N5 3.070(4) . . no
N1 N2 2.571(4) . . no
N1 C1 2.896(4) . . no
N1 C9 2.404(4) . . no
N2 C8 2.399(4) . . no
N2 C16 2.879(4) . . no
C1 C42 3.556(5) . 2_666 no
C2 C42 3.439(5) . 2_666 no
C5 C25 3.279(5) . . no
C8 C47 3.530(6) . 2_765 no
C8 C29 3.243(5) . . no
C9 C38 3.153(4) . . no
C12 C42 3.168(4) . . no
C14 C30 3.432(5) . 2_766 no
C14 C25 3.422(5) . 2_666 no
C15 C30 3.443(5) . 2_766 no

loop_
_geom_torsion_atom_site_label_1
_geom_torsion_atom_site_label_2
_geom_torsion_atom_site_label_3
_geom_torsion_atom_site_label_4
_geom_torsion
_geom_torsion_site_symmetry_1
_geom_torsion_site_symmetry_2
_geom_torsion_site_symmetry_3
_geom_torsion_site_symmetry_4
_geom_torsion_publ_flag
O2 Ni1 O1 C1 -177.2(3) . . . . no
N1 Ni1 O1 C1 2.0(3) . . . . no
O1 Ni1 O2 C16 164.1(3) . . . . no
N2 Ni1 O2 C16 -15.7(3) . . . . no
O1 Ni1 N1 C7 -0.8(3) . . . . no
O1 Ni1 N1 C8 -178.0(2) . . . . no
N2 Ni1 N1 C7 179.0(3) . . . . no
N2 Ni1 N1 C8 1.8(2) . . . . no
O2 Ni1 N2 C9 -159.0(2) . . . . no
O2 Ni1 N2 C10 18.1(3) . . . . no
N1 Ni1 N2 C9 21.7(2) . . . . no
N1 Ni1 N2 C10 -161.2(3) . . . . no
Ni1 O1 C1 C2 176.2(2) . . . . no
Ni1 O1 C1 C6 -2.5(5) . . . . no
Ni1 O2 C16 C11 5.7(5) . . . . no
Ni1 O2 C16 C15 -173.2(2) . . . . no
C17 O3 C3 C2 -5.3(5) . . . . no
C17 O3 C3 C4 173.8(3) . . . . no
C3 O3 C17 C18 -169.1(3) . . . . no
C30 O4 C27 C26 -166.4(3) . . . . no
C30 O4 C27 C28 14.0(5) . . . . no
C27 O4 C30 C31 174.6(3) . . . . no
C43 O5 C40 C39 -169.9(3) . . . . no
C43 O5 C40 C41 9.9(5) . . . . no
C40 O5 C43 C44 166.4(3) . . . . no
C50 O6 C14 C13 -176.3(3) . . . . no
C50 O6 C14 C15 3.8(4) . . . . no
C14 O6 C50 C51 -175.8(3) . . . . no
Ni1 N1 C7 C6 0.1(5) . . . . no
Ni1 N1 C7 C24 -180.0(2) . . . . no
C8 N1 C7 C6 177.0(3) . . . . no
C8 N1 C7 C24 -3.0(4) . . . . no
Ni1 N1 C8 C9 -24.2(3) . . . . no
C7 N1 C8 C9 158.4(3) . . . . no
Ni1 N2 C9 C8 -39.4(3) . . . . no
C10 N2 C9 C8 143.3(3) . . . . no
Ni1 N2 C10 C11 -10.1(5) . . . . no
Ni1 N2 C10 C37 168.5(2) . . . . no
C9 N2 C10 C11 166.7(3) . . . . no
C9 N2 C10 C37 -14.7(5) . . . . no
C19 N3 C18 C17 -157.6(3) . . . . no
C23 N3 C18 C17 80.8(4) . . . . no
C18 N3 C19 C20 173.8(3) . . . . no
C23 N3 C19 C20 -63.1(4) . . . . no
C18 N3 C23 C22 -176.7(3) . . . . no
C19 N3 C23 C22 60.7(4) . . . . no
C32 N4 C31 C30 174.5(3) . . . . no
C36 N4 C31 C30 -63.0(4) . . . . no
C31 N4 C32 C33 -176.4(4) . . . . no
C36 N4 C32 C33 59.6(4) . . . . no
C31 N4 C36 C35 176.6(3) . . . . no
C32 N4 C36 C35 -60.5(4) . . . . no
C45 N5 C44 C43 -74.5(4) . . . . no
C49 N5 C44 C43 162.3(4) . . . . no
C44 N5 C45 C46 178.0(3) . . . . no
C49 N5 C45 C46 -59.7(4) . . . . no
C44 N5 C49 C48 -176.2(4) . . . . no
C45 N5 C49 C48 59.5(5) . . . . no
C52 N6 C51 C50 169.0(3) . . . . no
C56 N6 C51 C50 -69.3(4) . . . . no
C51 N6 C52 C53 -174.7(4) . . . . no
C56 N6 C52 C53 61.6(5) . . . . no
C51 N6 C56 C55 177.2(4) . . . . no
C52 N6 C56 C55 -60.5(5) . . . . no
O1 C1 C2 C3 179.2(3) . . . . no
C6 C1 C2 C3 -2.1(5) . . . . no
O1 C1 C6 C5 -178.7(3) . . . . no
O1 C1 C6 C7 1.2(5) . . . . no
C2 C1 C6 C5 2.7(5) . . . . no
C2 C1 C6 C7 -177.4(3) . . . . no
C1 C2 C3 O3 179.1(3) . . . . no
C1 C2 C3 C4 0.0(5) . . . . no
O3 C3 C4 C5 -177.8(3) . . . . no
C2 C3 C4 C5 1.4(5) . . . . no
C3 C4 C5 C6 -0.7(5) . . . . no
C4 C5 C6 C1 -1.4(5) . . . . no
C4 C5 C6 C7 178.7(3) . . . . no
C1 C6 C7 N1 0.0(5) . . . . no
C1 C6 C7 C24 -180.0(3) . . . . no
C5 C6 C7 N1 179.9(3) . . . . no
C5 C6 C7 C24 0.0(4) . . . . no
N1 C7 C24 C25 -102.4(4) . . . . no
N1 C7 C24 C29 80.0(4) . . . . no
C6 C7 C24 C25 77.6(4) . . . . no
C6 C7 C24 C29 -100.0(4) . . . . no
N1 C8 C9 N2 40.1(3) . . . . no
N2 C10 C11 C12 176.1(3) . . . . no
N2 C10 C11 C16 -6.3(5) . . . . no
C37 C10 C11 C12 -2.5(5) . . . . no
C37 C10 C11 C16 175.2(3) . . . . no
N2 C10 C37 C38 -61.8(4) . . . . no
N2 C10 C37 C42 117.5(4) . . . . no
C11 C10 C37 C38 116.8(3) . . . . no
C11 C10 C37 C42 -63.9(4) . . . . no
C10 C11 C12 C13 173.8(3) . . . . no
C16 C11 C12 C13 -3.9(5) . . . . no
C10 C11 C16 O2 8.6(5) . . . . no
C10 C11 C16 C15 -172.6(3) . . . . no
C12 C11 C16 O2 -173.8(3) . . . . no
C12 C11 C16 C15 5.1(5) . . . . no
C11 C12 C13 C14 0.5(5) . . . . no
C12 C13 C14 O6 -178.0(3) . . . . no
C12 C13 C14 C15 1.9(5) . . . . no
O6 C14 C15 C16 179.3(3) . . . . no
C13 C14 C15 C16 -0.6(5) . . . . no
C14 C15 C16 O2 176.0(3) . . . . no
C14 C15 C16 C11 -2.9(5) . . . . no
O3 C17 C18 N3 -78.8(4) . . . . no
N3 C19 C20 C21 59.3(4) . . . . no
C19 C20 C21 C22 -53.0(5) . . . . no
C20 C21 C22 C23 52.0(5) . . . . no
C21 C22 C23 N3 -56.0(5) . . . . no
C7 C24 C25 C26 -179.7(3) . . . . no
C29 C24 C25 C26 -2.1(5) . . . . no
C7 C24 C29 C28 178.9(3) . . . . no
C25 C24 C29 C28 1.3(5) . . . . no
C24 C25 C26 C27 0.9(5) . . . . no
C25 C26 C27 O4 -178.6(3) . . . . no
C25 C26 C27 C28 1.0(5) . . . . no
O4 C27 C28 C29 177.8(3) . . . . no
C26 C27 C28 C29 -1.8(5) . . . . no
C27 C28 C29 C24 0.6(5) . . . . no
O4 C30 C31 N4 98.3(4) . . . . no
N4 C32 C33 C34 -56.7(5) . . . . no
C32 C33 C34 C35 52.8(5) . . . . no
C33 C34 C35 C36 -53.5(5) . . . . no
C34 C35 C36 N4 58.3(4) . . . . no
C10 C37 C38 C39 179.1(3) . . . . no
C42 C37 C38 C39 -0.2(4) . . . . no
C10 C37 C42 C41 -179.5(3) . . . . no
C38 C37 C42 C41 -0.2(4) . . . . no
C37 C38 C39 C40 0.9(4) . . . . no
C38 C39 C40 O5 178.6(3) . . . . no
C38 C39 C40 C41 -1.1(4) . . . . no
O5 C40 C41 C42 -179.0(3) . . . . no
C39 C40 C41 C42 0.8(4) . . . . no
C40 C41 C42 C37 -0.1(4) . . . . no
O5 C43 C44 N5 77.5(4) . . . . no
N5 C45 C46 C47 56.3(5) . . . . no
C45 C46 C47 C48 -51.3(6) . . . . no
C46 C47 C48 C49 50.4(6) . . . . no
C47 C48 C49 N5 -54.3(6) . . . . no
O6 C50 C51 N6 -162.2(3) . . . . no
N6 C52 C53 C54 -59.4(6) . . . . no
C52 C53 C54 C55 54.3(6) . . . . no
C53 C54 C55 C56 -53.1(6) . . . . no
C54 C55 C56 N6 57.1(6) . . . . no
